data_4302047
loop_
_publ_author_name
'Bradley M. Wile'
'Ryan J. Trovitch'
'Suzanne C. Bart'
'Aaron M. Tondreau'
'Emil Lobkovsky'
'Carsten Milsmann'
'Eckhard Bill'
'Karl Wieghardt'
'Paul J. Chirik'

_publ_section_title
;
Reduction Chemistry of Aryl- and Alkyl-Substituted Bis(imino)pyridine Iron
Dihalide Compounds: Molecular and Electronic Structures of [(PDI)2Fe]
Derivatives
;
_journal_name_full 'Inorganic Chemistry'
_journal_page_first 4190
_journal_page_last 4200
_journal_paper_doi 10.1021/ic801623m
_journal_volume 48
_journal_year 2009
_chemical_formula_moiety 'C46 H46 Fe N6 O4'
_chemical_formula_sum 'C46 H46 Fe N6 O4'
_chemical_formula_weight 802.74
_chemical_name_systematic
; 
 ? 
;
_space_group_IT_number 13
_symmetry_cell_setting monoclinic
_symmetry_space_group_name_Hall '-P 2yc'
_symmetry_space_group_name_H-M 'P 1 2/c 1'
_atom_sites_solution_hydrogens geom
_atom_sites_solution_primary direct
_atom_sites_solution_secondary difmap
_audit_creation_method SHELXL-97
_cell_angle_alpha 90.00
_cell_angle_beta 91.886(4)
_cell_angle_gamma 90.00
_cell_formula_units_Z 4
_cell_length_a 18.0838(14)
_cell_length_b 15.9439(19)
_cell_length_c 15.4641(16)
_cell_measurement_reflns_used 3548
_cell_measurement_temperature 203(2)
_cell_measurement_theta_max 22.23
_cell_measurement_theta_min 2.25
_cell_volume 4456.3(8)
_computing_cell_refinement 'Bruker SAINT+'
_computing_data_collection 'Bruker APEX2'
_computing_data_reduction 'Bruker SAINT+'
_computing_molecular_graphics 'Bruker SHELXTL'
_computing_publication_material 'Bruker SHELXTL'
_computing_structure_refinement 'SHELXL-97 (Sheldrick, 1997)'
_computing_structure_solution 'SHELXS-97 (Sheldrick, 1990)'
_diffrn_ambient_temperature 203(2)
_diffrn_measured_fraction_theta_full 0.997
_diffrn_measured_fraction_theta_max 0.997
_diffrn_measurement_device_type 'Bruker X8 APEX II diffractometer'
_diffrn_measurement_method 'phi and omega scans'
_diffrn_radiation_monochromator graphite
_diffrn_radiation_source 'fine-focus sealed tube'
_diffrn_radiation_type MoK\a
_diffrn_radiation_wavelength 0.71073
_diffrn_reflns_av_R_equivalents 0.0710
_diffrn_reflns_av_sigmaI/netI 0.0740
_diffrn_reflns_limit_h_max 21
_diffrn_reflns_limit_h_min -21
_diffrn_reflns_limit_k_max 18
_diffrn_reflns_limit_k_min -18
_diffrn_reflns_limit_l_max 18
_diffrn_reflns_limit_l_min -18
_diffrn_reflns_number 30244
_diffrn_reflns_theta_full 24.71
_diffrn_reflns_theta_max 24.71
_diffrn_reflns_theta_min 1.70
_exptl_absorpt_coefficient_mu 0.386
_exptl_absorpt_correction_T_max 0.9269
_exptl_absorpt_correction_T_min 0.8931
_exptl_absorpt_correction_type multi-scan
_exptl_absorpt_process_details SADABS
_exptl_crystal_colour black
_exptl_crystal_density_diffrn 1.196
_exptl_crystal_density_method 'not measured'
_exptl_crystal_description block
_exptl_crystal_F_000 1688
_exptl_crystal_size_max 0.30
_exptl_crystal_size_mid 0.25
_exptl_crystal_size_min 0.20
_platon_squeeze_details
;
;
_refine_diff_density_max 0.313
_refine_diff_density_min -0.509
_refine_diff_density_rms 0.056
_refine_ls_extinction_method none
_refine_ls_goodness_of_fit_ref 0.972
_refine_ls_hydrogen_treatment riding
_refine_ls_matrix_type full
_refine_ls_number_parameters 515
_refine_ls_number_reflns 7585
_refine_ls_number_restraints 0
_refine_ls_restrained_S_all 0.972
_refine_ls_R_factor_all 0.0787
_refine_ls_R_factor_gt 0.0500
_refine_ls_shift/su_max 0.006
_refine_ls_shift/su_mean 0.000
_refine_ls_structure_factor_coef Fsqd
_refine_ls_weighting_details 'calc w=1/[\s^2^(Fo^2^)+(0.0659P)^2^+0.0000P] where P=(Fo^2^+2Fc^2^)/3'
_refine_ls_weighting_scheme calc
_refine_ls_wR_factor_gt 0.1187
_refine_ls_wR_factor_ref 0.1306
_reflns_number_gt 5128
_reflns_number_total 7585
_reflns_threshold_expression >2sigma(I)
_cod_data_source_file ic801623m_si_002.cif
_cod_data_source_block bw8a
_cod_depositor_comments
;
The following automatic conversions were performed:
'_symmetry_cell_setting' value 'Monoclinic' changed to 'monoclinic'
according to '/home/saulius/struct/CIF-dictionaries/cif_core.dic'
dictionary named 'cif_core.dic' version 2.4.1 from 2010-06-29.

Automatic conversion script
Id: cif_fix_enum 1527 2010-12-29 10:47:43Z saulius 
;
_cod_original_sg_symbol_H-M P2/c
_cod_database_code 4302047

loop_
_symmetry_equiv_pos_as_xyz
'x, y, z'
'-x, y, -z+1/2'
'-x, -y, -z'
'x, -y, z-1/2'

loop_
_atom_site_label
_atom_site_type_symbol
_atom_site_fract_x
_atom_site_fract_y
_atom_site_fract_z
_atom_site_U_iso_or_equiv
_atom_site_adp_type
_atom_site_occupancy
_atom_site_symmetry_multiplicity
_atom_site_calc_flag
_atom_site_refinement_flags
_atom_site_disorder_assembly
_atom_site_disorder_group
Fe1 Fe 0.0000 0.30793(3) 0.2500 0.02631(12) Uani 1 2 d S . .
Fe2 Fe 0.5000 0.21235(3) 0.2500 0.02655(12) Uani 1 2 d S . .
O1 O -0.19095(11) 0.06530(16) 0.53570(14) 0.0806(7) Uani 1 1 d . . .
O2 O 0.22810(10) 0.62646(12) 0.39300(12) 0.0523(5) Uani 1 1 d . . .
O3 O 0.67646(10) 0.41903(11) -0.08027(11) 0.0480(5) Uani 1 1 d . . .
O4 O 0.29281(10) -0.14790(12) 0.18898(13) 0.0577(6) Uani 1 1 d . . .
N1 N -0.08732(10) 0.21689(12) 0.23832(12) 0.0325(5) Uani 1 1 d . . .
N2 N -0.02608(10) 0.29884(12) 0.12255(11) 0.0302(5) Uani 1 1 d . . .
N3 N 0.06511(10) 0.40088(12) 0.18960(12) 0.0291(5) Uani 1 1 d . . .
N4 N 0.58893(10) 0.30289(12) 0.23952(12) 0.0303(5) Uani 1 1 d . . .
N5 N 0.54242(9) 0.23320(11) 0.37253(11) 0.0276(5) Uani 1 1 d . . .
N6 N 0.44938(10) 0.12280(12) 0.32990(12) 0.0285(5) Uani 1 1 d . . .
C1 C -0.16745(14) 0.12840(16) 0.14045(17) 0.0463(8) Uani 1 1 d . . .
H1A H -0.1848 0.1049 0.1940 0.069 Uiso 1 1 calc R . .
H1B H -0.1447 0.0846 0.1069 0.069 Uiso 1 1 calc R . .
H1C H -0.2089 0.1521 0.1075 0.069 Uiso 1 1 calc R . .
C2 C -0.11140(13) 0.19605(15) 0.16071(15) 0.0342(6) Uani 1 1 d . . .
C3 C -0.07641(13) 0.24179(16) 0.09265(15) 0.0347(6) Uani 1 1 d . . .
C4 C -0.09067(15) 0.22995(18) 0.00447(17) 0.0488(8) Uani 1 1 d . . .
H4A H -0.1255 0.1899 -0.0153 0.059 Uiso 1 1 calc R . .
C5 C -0.05248(16) 0.27842(19) -0.05366(17) 0.0549(9) Uani 1 1 d . . .
H5A H -0.0618 0.2720 -0.1134 0.066 Uiso 1 1 calc R . .
C6 C -0.00104(15) 0.33583(18) -0.02394(16) 0.0475(8) Uani 1 1 d . . .
H6A H 0.0253 0.3683 -0.0632 0.057 Uiso 1 1 calc R . .
C7 C 0.01185(13) 0.34554(15) 0.06429(15) 0.0331(6) Uani 1 1 d . . .
C8 C 0.06259(13) 0.40360(16) 0.10468(14) 0.0338(6) Uani 1 1 d . . .
C9 C 0.11101(15) 0.45928(17) 0.05138(16) 0.0485(8) Uani 1 1 d . . .
H9A H 0.1415 0.4942 0.0896 0.073 Uiso 1 1 calc R . .
H9B H 0.0801 0.4946 0.0140 0.073 Uiso 1 1 calc R . .
H9C H 0.1425 0.4248 0.0163 0.073 Uiso 1 1 calc R . .
C10 C -0.11661(12) 0.17817(14) 0.31273(15) 0.0315(6) Uani 1 1 d . . .
C11 C -0.07354(14) 0.12354(18) 0.36141(18) 0.0511(8) Uani 1 1 d . . .
H11A H -0.0255 0.1108 0.3440 0.061 Uiso 1 1 calc R . .
C12 C -0.09959(15) 0.0875(2) 0.4349(2) 0.0642(9) Uani 1 1 d . . .
H12A H -0.0693 0.0504 0.4672 0.077 Uiso 1 1 calc R . .
C13 C -0.16985(15) 0.10514(18) 0.46176(18) 0.0490(8) Uani 1 1 d . . .
C14 C -0.21297(14) 0.16117(16) 0.41572(17) 0.0420(7) Uani 1 1 d . . .
H14A H -0.2604 0.1749 0.4343 0.050 Uiso 1 1 calc R . .
C15 C -0.18603(13) 0.19769(16) 0.34109(16) 0.0386(7) Uani 1 1 d . . .
H15A H -0.2157 0.2362 0.3096 0.046 Uiso 1 1 calc R . .
C16 C -0.26401(16) 0.0702(2) 0.5587(2) 0.0697(10) Uani 1 1 d . . .
H16A H -0.2705 0.0391 0.6118 0.105 Uiso 1 1 calc R . .
H16B H -0.2955 0.0465 0.5130 0.105 Uiso 1 1 calc R . .
H16C H -0.2773 0.1285 0.5675 0.105 Uiso 1 1 calc R . .
C17 C 0.10583(12) 0.46071(15) 0.23884(14) 0.0292(6) Uani 1 1 d . . .
C18 C 0.09314(12) 0.54554(15) 0.23126(15) 0.0337(6) Uani 1 1 d . . .
H18A H 0.0572 0.5647 0.1907 0.040 Uiso 1 1 calc R . .
C19 C 0.13177(13) 0.60322(16) 0.28169(15) 0.0354(6) Uani 1 1 d . . .
H19A H 0.1220 0.6609 0.2757 0.042 Uiso 1 1 calc R . .
C20 C 0.18536(13) 0.57504(16) 0.34143(15) 0.0363(6) Uani 1 1 d . . .
C21 C 0.19716(13) 0.49019(16) 0.35110(16) 0.0384(7) Uani 1 1 d . . .
H21A H 0.2328 0.4709 0.3921 0.046 Uiso 1 1 calc R . .
C22 C 0.15734(12) 0.43316(16) 0.30136(15) 0.0345(6) Uani 1 1 d . . .
H22A H 0.1650 0.3754 0.3097 0.041 Uiso 1 1 calc R . .
C23 C 0.21603(18) 0.71370(19) 0.3862(2) 0.0740(11) Uani 1 1 d . . .
H23A H 0.2498 0.7429 0.4257 0.111 Uiso 1 1 calc R . .
H23B H 0.1655 0.7264 0.4006 0.111 Uiso 1 1 calc R . .
H23C H 0.2245 0.7317 0.3274 0.111 Uiso 1 1 calc R . .
C24 C 0.68009(13) 0.39698(16) 0.31463(17) 0.0424(7) Uani 1 1 d . . .
H24A H 0.6915 0.4142 0.2564 0.064 Uiso 1 1 calc R . .
H24B H 0.7242 0.3743 0.3433 0.064 Uiso 1 1 calc R . .
H24C H 0.6629 0.4450 0.3468 0.064 Uiso 1 1 calc R . .
C25 C 0.62086(12) 0.33111(14) 0.31057(15) 0.0300(6) Uani 1 1 d . . .
C26 C 0.59413(12) 0.29374(15) 0.38900(15) 0.0307(6) Uani 1 1 d . . .
C27 C 0.61711(13) 0.31472(16) 0.47216(15) 0.0383(7) Uani 1 1 d . . .
H27A H 0.6540 0.3555 0.4819 0.046 Uiso 1 1 calc R . .
C28 C 0.58498(15) 0.27477(17) 0.54106(16) 0.0457(8) Uani 1 1 d . . .
H28A H 0.5987 0.2896 0.5982 0.055 Uiso 1 1 calc R . .
C29 C 0.53327(14) 0.21368(16) 0.52556(15) 0.0401(7) Uani 1 1 d . . .
H29A H 0.5122 0.1855 0.5721 0.048 Uiso 1 1 calc R . .
C30 C 0.51163(12) 0.19298(15) 0.44067(14) 0.0301(6) Uani 1 1 d . . .
C31 C 0.45932(12) 0.13044(15) 0.41448(15) 0.0306(6) Uani 1 1 d . . .
C32 C 0.41629(14) 0.08269(17) 0.47967(16) 0.0474(8) Uani 1 1 d . . .
H32A H 0.3837 0.0430 0.4500 0.071 Uiso 1 1 calc R . .
H32B H 0.3871 0.1215 0.5127 0.071 Uiso 1 1 calc R . .
H32C H 0.4503 0.0527 0.5185 0.071 Uiso 1 1 calc R . .
C33 C 0.61267(12) 0.33212(15) 0.15798(15) 0.0315(6) Uani 1 1 d . . .
C34 C 0.57706(13) 0.39840(16) 0.11614(16) 0.0393(7) Uani 1 1 d . . .
H34A H 0.5371 0.4249 0.1423 0.047 Uiso 1 1 calc R . .
C35 C 0.59925(13) 0.42580(17) 0.03724(17) 0.0436(7) Uani 1 1 d . . .
H35A H 0.5753 0.4715 0.0100 0.052 Uiso 1 1 calc R . .
C36 C 0.65727(13) 0.38594(16) -0.00245(15) 0.0366(6) Uani 1 1 d . . .
C37 C 0.69128(14) 0.31875(17) 0.03663(16) 0.0425(7) Uani 1 1 d . . .
H37A H 0.7298 0.2907 0.0092 0.051 Uiso 1 1 calc R . .
C38 C 0.66860(13) 0.29209(16) 0.11716(16) 0.0408(7) Uani 1 1 d . . .
H38A H 0.6921 0.2458 0.1440 0.049 Uiso 1 1 calc R . .
C39 C 0.73474(15) 0.37974(19) -0.12425(18) 0.0554(8) Uani 1 1 d . . .
H39A H 0.7431 0.4094 -0.1779 0.083 Uiso 1 1 calc R . .
H39B H 0.7215 0.3220 -0.1370 0.083 Uiso 1 1 calc R . .
H39C H 0.7795 0.3810 -0.0880 0.083 Uiso 1 1 calc R . .
C40 C 0.40756(12) 0.05421(15) 0.29528(14) 0.0292(6) Uani 1 1 d . . .
C41 C 0.42788(13) -0.02767(15) 0.31168(16) 0.0377(7) Uani 1 1 d . . .
H41A H 0.4689 -0.0386 0.3489 0.045 Uiso 1 1 calc R . .
C42 C 0.38941(13) -0.09388(16) 0.27464(16) 0.0400(7) Uani 1 1 d . . .
H42A H 0.4042 -0.1493 0.2864 0.048 Uiso 1 1 calc R . .
C43 C 0.32922(13) -0.07818(16) 0.22040(16) 0.0365(7) Uani 1 1 d . . .
C44 C 0.30911(13) 0.00326(16) 0.20209(16) 0.0399(7) Uani 1 1 d . . .
H44A H 0.2681 0.0142 0.1648 0.048 Uiso 1 1 calc R . .
C45 C 0.34903(13) 0.06903(16) 0.23842(16) 0.0366(6) Uani 1 1 d . . .
H45A H 0.3360 0.1245 0.2241 0.044 Uiso 1 1 calc R . .
C46 C 0.22943(17) -0.1344(2) 0.1357(2) 0.0796(12) Uani 1 1 d . . .
H46A H 0.2087 -0.1880 0.1177 0.119 Uiso 1 1 calc R . .
H46B H 0.2428 -0.1025 0.0851 0.119 Uiso 1 1 calc R . .
H46C H 0.1931 -0.1034 0.1675 0.119 Uiso 1 1 calc R . .

loop_
_atom_site_aniso_label
_atom_site_aniso_U_11
_atom_site_aniso_U_22
_atom_site_aniso_U_33
_atom_site_aniso_U_23
_atom_site_aniso_U_13
_atom_site_aniso_U_12
Fe1 0.0281(2) 0.0336(3) 0.0174(2) 0.000 0.00365(19) 0.000
Fe2 0.0277(2) 0.0330(3) 0.0192(2) 0.000 0.00346(19) 0.000
O1 0.0566(12) 0.1255(19) 0.0611(13) 0.0453(14) 0.0217(10) -0.0111(13)
O2 0.0565(11) 0.0513(12) 0.0483(12) -0.0105(10) -0.0092(9) -0.0067(10)
O3 0.0563(11) 0.0537(12) 0.0352(10) 0.0137(9) 0.0189(9) 0.0023(9)
O4 0.0653(12) 0.0440(11) 0.0621(13) -0.0032(10) -0.0229(11) -0.0121(10)
N1 0.0322(11) 0.0351(11) 0.0304(11) 0.0005(9) 0.0021(9) 0.0010(9)
N2 0.0326(10) 0.0362(11) 0.0218(10) -0.0031(9) 0.0017(8) -0.0014(9)
N3 0.0274(10) 0.0343(11) 0.0260(10) 0.0003(9) 0.0070(8) 0.0002(9)
N4 0.0300(10) 0.0346(11) 0.0268(10) -0.0029(9) 0.0073(9) -0.0004(9)
N5 0.0258(10) 0.0328(11) 0.0243(10) -0.0001(8) 0.0039(8) 0.0000(8)
N6 0.0284(10) 0.0319(11) 0.0255(10) -0.0014(9) 0.0047(8) -0.0007(9)
C1 0.0424(15) 0.0494(17) 0.0470(17) -0.0068(14) 0.0012(13) -0.0083(13)
C2 0.0337(13) 0.0375(14) 0.0314(14) -0.0039(12) -0.0002(11) -0.0004(11)
C3 0.0354(14) 0.0417(15) 0.0269(13) -0.0051(11) -0.0005(11) 0.0034(11)
C4 0.0541(17) 0.0588(18) 0.0328(15) -0.0112(13) -0.0099(13) -0.0074(14)
C5 0.070(2) 0.074(2) 0.0200(13) -0.0042(14) -0.0047(13) -0.0039(17)
C6 0.0609(18) 0.0574(18) 0.0247(14) -0.0017(13) 0.0094(13) 0.0010(15)
C7 0.0390(14) 0.0374(14) 0.0231(13) 0.0004(11) 0.0046(11) 0.0055(11)
C8 0.0412(14) 0.0418(14) 0.0188(12) 0.0020(11) 0.0076(11) 0.0037(12)
C9 0.0631(17) 0.0563(18) 0.0272(14) 0.0009(13) 0.0194(13) -0.0117(15)
C10 0.0314(13) 0.0306(13) 0.0326(14) -0.0008(11) 0.0049(11) -0.0077(11)
C11 0.0372(14) 0.0608(18) 0.0563(18) 0.0219(15) 0.0165(13) 0.0070(14)
C12 0.0450(17) 0.081(2) 0.067(2) 0.0356(18) 0.0071(15) 0.0091(16)
C13 0.0452(16) 0.0608(19) 0.0414(16) 0.0063(14) 0.0089(13) -0.0102(14)
C14 0.0384(14) 0.0471(16) 0.0418(15) -0.0058(13) 0.0185(12) -0.0098(13)
C15 0.0370(14) 0.0358(14) 0.0432(15) 0.0009(12) 0.0049(12) 0.0013(12)
C16 0.084(2) 0.062(2) 0.066(2) -0.0023(16) 0.0458(17) -0.0232(18)
C17 0.0260(12) 0.0381(14) 0.0243(12) -0.0009(11) 0.0110(10) -0.0034(11)
C18 0.0277(13) 0.0419(15) 0.0314(13) 0.0031(12) 0.0009(11) 0.0014(11)
C19 0.0370(14) 0.0371(14) 0.0326(14) 0.0015(11) 0.0090(11) -0.0015(12)
C20 0.0334(13) 0.0452(15) 0.0308(14) -0.0069(12) 0.0092(11) -0.0090(12)
C21 0.0320(13) 0.0520(17) 0.0312(14) 0.0007(12) 0.0011(11) 0.0049(12)
C22 0.0344(13) 0.0371(14) 0.0325(14) -0.0010(11) 0.0077(11) 0.0040(11)
C23 0.087(2) 0.053(2) 0.081(2) -0.0204(18) -0.0216(19) -0.0139(18)
C24 0.0379(14) 0.0460(16) 0.0437(16) -0.0083(13) 0.0097(12) -0.0096(12)
C25 0.0275(12) 0.0328(13) 0.0300(13) -0.0039(11) 0.0055(10) -0.0013(10)
C26 0.0289(12) 0.0341(14) 0.0294(13) -0.0020(11) 0.0050(10) 0.0005(11)
C27 0.0384(14) 0.0441(15) 0.0323(14) -0.0043(12) -0.0007(11) -0.0079(12)
C28 0.0563(17) 0.0555(18) 0.0250(14) -0.0053(13) -0.0026(13) -0.0052(14)
C29 0.0499(16) 0.0463(16) 0.0243(13) 0.0000(12) 0.0045(12) -0.0052(13)
C30 0.0318(13) 0.0351(14) 0.0236(12) 0.0029(11) 0.0039(10) -0.0008(11)
C31 0.0302(13) 0.0367(14) 0.0249(13) 0.0035(11) 0.0025(10) -0.0007(11)
C32 0.0521(16) 0.0584(18) 0.0323(15) 0.0038(13) 0.0087(13) -0.0130(14)
C33 0.0325(13) 0.0329(13) 0.0296(13) -0.0028(11) 0.0070(11) -0.0066(11)
C34 0.0352(14) 0.0439(15) 0.0396(15) 0.0046(12) 0.0130(12) 0.0046(12)
C35 0.0391(15) 0.0457(16) 0.0465(16) 0.0122(13) 0.0104(13) 0.0090(13)
C36 0.0393(14) 0.0409(15) 0.0301(14) 0.0060(12) 0.0089(11) -0.0043(12)
C37 0.0432(15) 0.0474(16) 0.0380(15) 0.0014(13) 0.0191(12) 0.0061(13)
C38 0.0457(15) 0.0422(15) 0.0352(14) 0.0071(12) 0.0116(12) 0.0126(13)
C39 0.0514(17) 0.069(2) 0.0471(17) 0.0130(15) 0.0226(14) 0.0046(15)
C40 0.0287(12) 0.0348(14) 0.0244(12) -0.0001(11) 0.0050(10) -0.0042(11)
C41 0.0355(14) 0.0386(15) 0.0384(15) 0.0048(12) -0.0090(12) 0.0052(12)
C42 0.0435(15) 0.0341(14) 0.0419(15) 0.0024(12) -0.0045(12) 0.0005(12)
C43 0.0351(14) 0.0413(15) 0.0330(14) -0.0011(12) -0.0008(11) -0.0070(12)
C44 0.0360(14) 0.0477(16) 0.0350(15) 0.0006(12) -0.0137(12) -0.0013(12)
C45 0.0381(14) 0.0363(14) 0.0352(14) 0.0031(12) -0.0036(12) -0.0028(12)
C46 0.074(2) 0.064(2) 0.097(3) -0.007(2) -0.047(2) -0.0120(18)

loop_
_atom_type_symbol
_atom_type_description
_atom_type_scat_dispersion_real
_atom_type_scat_dispersion_imag
_atom_type_scat_source
C C 0.0033 0.0016 'International Tables Vol C Tables 4.2.6.8 and 6.1.1.4'
H H 0.0000 0.0000 'International Tables Vol C Tables 4.2.6.8 and 6.1.1.4'
N N 0.0061 0.0033 'International Tables Vol C Tables 4.2.6.8 and 6.1.1.4'
O O 0.0106 0.0060 'International Tables Vol C Tables 4.2.6.8 and 6.1.1.4'
Fe Fe 0.3463 0.8444 'International Tables Vol C Tables 4.2.6.8 and 6.1.1.4'

loop_
_geom_angle_atom_site_label_1
_geom_angle_atom_site_label_2
_geom_angle_atom_site_label_3
_geom_angle
_geom_angle_site_symmetry_1
_geom_angle_site_symmetry_3
_geom_angle_publ_flag
N2 Fe1 N2 171.76(11) 2 . ?
N2 Fe1 N3 111.35(7) 2 . ?
N2 Fe1 N3 74.69(7) . . ?
N2 Fe1 N3 74.69(7) 2 2 ?
N2 Fe1 N3 111.35(7) . 2 ?
N3 Fe1 N3 91.71(10) . 2 ?
N2 Fe1 N1 100.44(7) 2 . ?
N2 Fe1 N1 73.84(7) . . ?
N3 Fe1 N1 148.17(7) . . ?
N3 Fe1 N1 95.26(7) 2 . ?
N2 Fe1 N1 73.84(7) 2 2 ?
N2 Fe1 N1 100.44(7) . 2 ?
N3 Fe1 N1 95.26(7) . 2 ?
N3 Fe1 N1 148.17(7) 2 2 ?
N1 Fe1 N1 94.97(10) . 2 ?
N5 Fe2 N5 161.31(11) 2_655 . ?
N5 Fe2 N6 74.06(7) 2_655 2_655 ?
N5 Fe2 N6 119.59(7) . 2_655 ?
N5 Fe2 N6 119.59(7) 2_655 . ?
N5 Fe2 N6 74.06(7) . . ?
N6 Fe2 N6 95.13(10) 2_655 . ?
N5 Fe2 N4 94.52(7) 2_655 . ?
N5 Fe2 N4 72.86(7) . . ?
N6 Fe2 N4 93.98(7) 2_655 . ?
N6 Fe2 N4 145.89(7) . . ?
N5 Fe2 N4 72.86(7) 2_655 2_655 ?
N5 Fe2 N4 94.51(7) . 2_655 ?
N6 Fe2 N4 145.89(7) 2_655 2_655 ?
N6 Fe2 N4 93.97(7) . 2_655 ?
N4 Fe2 N4 96.65(10) . 2_655 ?
C13 O1 C16 118.9(2) . . ?
C20 O2 C23 117.7(2) . . ?
C36 O3 C39 117.7(2) . . ?
C43 O4 C46 117.1(2) . . ?
C2 N1 C10 120.7(2) . . ?
C2 N1 Fe1 118.11(16) . . ?
C10 N1 Fe1 121.14(14) . . ?
C3 N2 C7 119.00(19) . . ?
C3 N2 Fe1 120.92(15) . . ?
C7 N2 Fe1 119.84(15) . . ?
C8 N3 C17 121.1(2) . . ?
C8 N3 Fe1 117.41(16) . . ?
C17 N3 Fe1 121.33(14) . . ?
C25 N4 C33 119.67(19) . . ?
C25 N4 Fe2 118.35(15) . . ?
C33 N4 Fe2 121.97(14) . . ?
C26 N5 C30 118.86(19) . . ?
C26 N5 Fe2 121.47(15) . . ?
C30 N5 Fe2 119.15(14) . . ?
C31 N6 C40 119.78(19) . . ?
C31 N6 Fe2 117.96(15) . . ?
C40 N6 Fe2 122.23(14) . . ?
N1 C2 C3 113.6(2) . . ?
N1 C2 C1 125.1(2) . . ?
C3 C2 C1 121.2(2) . . ?
N2 C3 C4 121.7(2) . . ?
N2 C3 C2 113.3(2) . . ?
C4 C3 C2 125.0(2) . . ?
C5 C4 C3 118.6(2) . . ?
C6 C5 C4 120.1(2) . . ?
C5 C6 C7 119.6(3) . . ?
N2 C7 C6 121.0(2) . . ?
N2 C7 C8 113.1(2) . . ?
C6 C7 C8 125.9(2) . . ?
N3 C8 C7 114.5(2) . . ?
N3 C8 C9 124.3(2) . . ?
C7 C8 C9 121.1(2) . . ?
C11 C10 C15 118.3(2) . . ?
C11 C10 N1 119.8(2) . . ?
C15 C10 N1 121.8(2) . . ?
C12 C11 C10 121.0(2) . . ?
C11 C12 C13 120.6(3) . . ?
C14 C13 O1 124.4(2) . . ?
C14 C13 C12 119.4(3) . . ?
O1 C13 C12 116.2(3) . . ?
C13 C14 C15 119.6(2) . . ?
C10 C15 C14 121.0(2) . . ?
C18 C17 C22 118.4(2) . . ?
C18 C17 N3 122.4(2) . . ?
C22 C17 N3 119.1(2) . . ?
C17 C18 C19 121.8(2) . . ?
C18 C19 C20 119.2(2) . . ?
O2 C20 C21 116.3(2) . . ?
O2 C20 C19 124.2(2) . . ?
C21 C20 C19 119.4(2) . . ?
C22 C21 C20 120.7(2) . . ?
C21 C22 C17 120.3(2) . . ?
N4 C25 C26 114.4(2) . . ?
N4 C25 C24 124.9(2) . . ?
C26 C25 C24 120.7(2) . . ?
N5 C26 C27 122.0(2) . . ?
N5 C26 C25 112.4(2) . . ?
C27 C26 C25 125.6(2) . . ?
C26 C27 C28 119.0(2) . . ?
C29 C28 C27 119.7(2) . . ?
C28 C29 C30 120.1(2) . . ?
N5 C30 C29 120.3(2) . . ?
N5 C30 C31 113.1(2) . . ?
C29 C30 C31 126.6(2) . . ?
N6 C31 C30 114.5(2) . . ?
N6 C31 C32 124.2(2) . . ?
C30 C31 C32 121.2(2) . . ?
C38 C33 C34 118.6(2) . . ?
C38 C33 N4 120.3(2) . . ?
C34 C33 N4 120.9(2) . . ?
C35 C34 C33 120.9(2) . . ?
C34 C35 C36 119.8(2) . . ?
C37 C36 O3 124.6(2) . . ?
C37 C36 C35 120.0(2) . . ?
O3 C36 C35 115.5(2) . . ?
C36 C37 C38 119.6(2) . . ?
C33 C38 C37 121.0(2) . . ?
C45 C40 C41 118.4(2) . . ?
C45 C40 N6 119.8(2) . . ?
C41 C40 N6 121.6(2) . . ?
C42 C41 C40 121.4(2) . . ?
C43 C42 C41 119.5(2) . . ?
O4 C43 C42 115.4(2) . . ?
O4 C43 C44 124.8(2) . . ?
C42 C43 C44 119.7(2) . . ?
C43 C44 C45 120.1(2) . . ?
C40 C45 C44 120.7(2) . . ?

loop_
_geom_bond_atom_site_label_1
_geom_bond_atom_site_label_2
_geom_bond_distance
_geom_bond_site_symmetry_2
_geom_bond_publ_flag
Fe1 N2 2.0166(18) 2 ?
Fe1 N2 2.0166(18) . ?
Fe1 N3 2.1278(19) . ?
Fe1 N3 2.1279(19) 2 ?
Fe1 N1 2.1481(19) . ?
Fe1 N1 2.1481(19) 2 ?
Fe2 N5 2.0478(18) 2_655 ?
Fe2 N5 2.0479(18) . ?
Fe2 N6 2.1159(19) 2_655 ?
Fe2 N6 2.1159(19) . ?
Fe2 N4 2.1711(19) . ?
Fe2 N4 2.1712(19) 2_655 ?
O1 C13 1.373(3) . ?
O1 C16 1.382(3) . ?
O2 C20 1.365(3) . ?
O2 C23 1.412(3) . ?
O3 C36 1.369(3) . ?
O3 C39 1.419(3) . ?
O4 C43 1.373(3) . ?
O4 C46 1.406(3) . ?
N1 C2 1.306(3) . ?
N1 C10 1.423(3) . ?
N2 C3 1.357(3) . ?
N2 C7 1.370(3) . ?
N3 C8 1.313(3) . ?
N3 C17 1.412(3) . ?
N4 C25 1.304(3) . ?
N4 C33 1.424(3) . ?
N5 C26 1.362(3) . ?
N5 C30 1.367(3) . ?
N6 C31 1.320(3) . ?
N6 C40 1.424(3) . ?
C1 C2 1.506(3) . ?
C2 C3 1.444(3) . ?
C3 C4 1.392(3) . ?
C4 C5 1.387(4) . ?
C5 C6 1.373(4) . ?
C6 C7 1.385(3) . ?
C7 C8 1.432(3) . ?
C8 C9 1.510(3) . ?
C10 C11 1.376(3) . ?
C10 C15 1.379(3) . ?
C11 C12 1.371(4) . ?
C12 C13 1.379(4) . ?
C13 C14 1.370(4) . ?
C14 C15 1.395(3) . ?
C17 C18 1.376(3) . ?
C17 C22 1.391(3) . ?
C18 C19 1.381(3) . ?
C19 C20 1.391(3) . ?
C20 C21 1.377(4) . ?
C21 C22 1.379(3) . ?
C24 C25 1.500(3) . ?
C25 C26 1.449(3) . ?
C26 C27 1.380(3) . ?
C27 C28 1.385(3) . ?
C28 C29 1.366(4) . ?
C29 C30 1.397(3) . ?
C30 C31 1.424(3) . ?
C31 C32 1.501(3) . ?
C33 C38 1.368(3) . ?
C33 C34 1.386(3) . ?
C34 C35 1.369(3) . ?
C35 C36 1.387(3) . ?
C36 C37 1.366(3) . ?
C37 C38 1.391(3) . ?
C40 C45 1.374(3) . ?
C40 C41 1.378(3) . ?
C41 C42 1.379(3) . ?
C42 C43 1.375(3) . ?
C43 C44 1.375(4) . ?
C44 C45 1.382(3) . ?

loop_
_platon_squeeze_void_nr
_platon_squeeze_void_average_x
_platon_squeeze_void_average_y
_platon_squeeze_void_average_z
_platon_squeeze_void_volume
_platon_squeeze_void_count_electrons
_platon_squeeze_void_content
1 0.000 0.894 0.250 143 47 ' '
2 0.500 0.628 0.250 140 44 ' '
3 0.000 0.106 0.750 143 47 ' '
4 0.500 0.372 0.750 140 44 ' '
